data_7239080
loop_
_publ_author_name
'Kashyap, Bishwapran'
'Phukan, Prodeep'

_publ_section_title
;
 A new ferrocene-based bulky pyridine as an efficient reusable homogeneous
 catalyst
;
_journal_issue 35
_journal_name_full 'RSC Advances'
_journal_page_first 15327
_journal_paper_doi 10.1039/c3ra41674g
_journal_volume 3
_journal_year 2013
_chemical_formula_sum 'C17 H16 Fe N2 O'
_chemical_formula_weight 320.17
_space_group_IT_number 33
_space_group_name_Hall 'P 2c -2n'
_space_group_name_H-M_alt 'P n a 21'
_symmetry_cell_setting orthorhombic
_symmetry_space_group_name_Hall 'P 2c -2n'
_symmetry_space_group_name_H-M 'P n a 21'
_atom_sites_solution_hydrogens geom
_atom_sites_solution_primary direct
_atom_sites_solution_secondary difmap
_audit_creation_method SHELXL-97
_cell_angle_alpha 90.00
_cell_angle_beta 90.00
_cell_angle_gamma 90.00
_cell_formula_units_Z 4
_cell_length_a 20.791(11)
_cell_length_b 5.874(3)
_cell_length_c 11.646(6)
_cell_measurement_reflns_used 7972
_cell_measurement_temperature 298(2)
_cell_measurement_theta_max 25.92
_cell_measurement_theta_min 2.63
_cell_volume 1422.3(13)
_computing_cell_refinement 'Bruker SMART'
_computing_data_collection 'Bruker SMART'
_computing_data_reduction 'Bruker SAINT'
_computing_molecular_graphics 'Bruker SHELXTL'
_computing_publication_material 'Bruker SHELXTL'
_computing_structure_refinement 'SHELXL-97 (Sheldrick, 1997)'
_computing_structure_solution 'SHELXS-97 (Sheldrick, 1990)'
_diffrn_ambient_temperature 298(2)
_diffrn_measured_fraction_theta_full 0.996
_diffrn_measured_fraction_theta_max 0.996
_diffrn_measurement_device_type 'CCD area detector'
_diffrn_measurement_method 'phi and omega scans'
_diffrn_radiation_monochromator graphite
_diffrn_radiation_source 'fine-focus sealed tube'
_diffrn_radiation_type MoK\a
_diffrn_radiation_wavelength 0.71073
_diffrn_reflns_av_R_equivalents 0.0394
_diffrn_reflns_av_sigmaI/netI 0.0356
_diffrn_reflns_limit_h_max 25
_diffrn_reflns_limit_h_min -25
_diffrn_reflns_limit_k_max 7
_diffrn_reflns_limit_k_min -7
_diffrn_reflns_limit_l_max 14
_diffrn_reflns_limit_l_min -14
_diffrn_reflns_number 13592
_diffrn_reflns_theta_full 25.95
_diffrn_reflns_theta_max 25.95
_diffrn_reflns_theta_min 1.96
_exptl_absorpt_coefficient_mu 1.060
_exptl_absorpt_correction_T_max 0.9107
_exptl_absorpt_correction_T_min 0.7851
_exptl_absorpt_correction_type multi-scan
_exptl_absorpt_process_details 'Bruker AXS SADABS program'
_exptl_crystal_colour yellow
_exptl_crystal_density_diffrn 1.495
_exptl_crystal_density_method 'not measured'
_exptl_crystal_description plate
_exptl_crystal_F_000 664
_exptl_crystal_size_max 0.24
_exptl_crystal_size_mid 0.16
_exptl_crystal_size_min 0.09
_refine_diff_density_max 0.410
_refine_diff_density_min -0.277
_refine_diff_density_rms 0.049
_refine_ls_abs_structure_details 'Flack H D (1983), Acta Cryst. A39, 876-881'
_refine_ls_abs_structure_Flack 0.04(2)
_refine_ls_extinction_method none
_refine_ls_goodness_of_fit_ref 1.100
_refine_ls_hydrogen_treatment constr
_refine_ls_matrix_type full
_refine_ls_number_parameters 191
_refine_ls_number_reflns 2766
_refine_ls_number_restraints 1
_refine_ls_restrained_S_all 1.100
_refine_ls_R_factor_all 0.0358
_refine_ls_R_factor_gt 0.0335
_refine_ls_shift/su_max 0.000
_refine_ls_shift/su_mean 0.000
_refine_ls_structure_factor_coef Fsqd
_refine_ls_weighting_details 'calc w=1/[\s^2^(Fo^2^)+(0.0307P)^2^+0.3526P] where P=(Fo^2^+2Fc^2^)/3'
_refine_ls_weighting_scheme calc
_refine_ls_wR_factor_gt 0.0733
_refine_ls_wR_factor_ref 0.0742
_reflns_number_gt 2636
_reflns_number_total 2766
_reflns_threshold_expression >2sigma(I)
_cod_data_source_file c3ra41674g.txt
_cod_data_source_block ortho
_cod_depositor_comments
;
The following automatic conversions were performed:

data item '_symmetry_cell_setting' value 'Orthorhombic' was changed
to 'orthorhombic' in accordance with the
/home/saulius/struct/COD-crude-data/automatic-downloads/DataCite-retrospective/RSC/depositions/lib/dictionaries/cif_core.dic
dictionary named 'cif_core.dic' version 2.4.2 last updated on
2011-04-26.

Automatic conversion script
Id: cif_fix_values 6909 2019-04-08 15:41:33Z antanas 
;
_cod_original_cell_volume 1422.2(13)
_cod_original_sg_symbol_Hall 'P 2c -2n '
_cod_original_sg_symbol_H-M 'Pna2(1) '
_cod_database_code 7239080

loop_
_symmetry_equiv_pos_as_xyz
'x, y, z'
'-x, -y, z+1/2'
'x+1/2, -y+1/2, z'
'-x+1/2, y+1/2, z+1/2'

loop_
_atom_site_label
_atom_site_type_symbol
_atom_site_fract_x
_atom_site_fract_y
_atom_site_fract_z
_atom_site_U_iso_or_equiv
_atom_site_adp_type
_atom_site_occupancy
_atom_site_symmetry_multiplicity
_atom_site_calc_flag
_atom_site_refinement_flags
Fe1 Fe 0.184926(14) 0.20754(6) 0.66467(5) 0.03389(11) Uani 1 1 d .
N1 N 0.00171(12) 0.3000(4) 0.5525(2) 0.0389(6) Uani 1 1 d .
C1 C -0.08992(15) -0.1931(5) 0.6540(5) 0.0522(8) Uani 1 1 d .
H1 H -0.1056 -0.3286 0.6237 0.063 Uiso 1 1 calc R
C2 C 0.20633(17) 0.1877(6) 0.4947(3) 0.0521(8) Uani 1 1 d .
H2 H 0.1800 0.2327 0.4343 0.063 Uiso 1 1 calc R
C3 C -0.03273(14) 0.1486(5) 0.6253(2) 0.0326(7) Uani 1 1 d .
C4 C 0.09460(12) 0.3345(4) 0.6806(3) 0.0341(7) Uani 1 1 d .
O1 O 0.07258(10) 0.5823(4) 0.5275(2) 0.0552(6) Uani 1 1 d .
N2 N -0.10328(14) -0.1478(5) 0.7624(3) 0.0577(8) Uani 1 1 d .
C6 C 0.13962(14) 0.4765(5) 0.7383(3) 0.0411(7) Uani 1 1 d .
H6 H 0.1474 0.6292 0.7226 0.049 Uiso 1 1 calc R
C7 C -0.04700(16) 0.2046(6) 0.7363(3) 0.0401(8) Uani 1 1 d .
H7 H -0.0338 0.3427 0.7674 0.048 Uiso 1 1 calc R
C8 C 0.28063(15) 0.1912(7) 0.6357(4) 0.0650(13) Uani 1 1 d .
H8 H 0.3126 0.2395 0.6860 0.078 Uiso 1 1 calc R
C9 C 0.17011(16) 0.3459(7) 0.8229(3) 0.0505(8) Uani 1 1 d .
H9 H 0.2014 0.3980 0.8736 0.061 Uiso 1 1 calc R
C10 C 0.05608(13) 0.4178(4) 0.5823(3) 0.0368(6) Uani 1 1 d .
C11 C 0.25381(15) -0.0278(6) 0.6317(3) 0.0584(11) Uani 1 1 d .
H11 H 0.2647 -0.1501 0.6786 0.070 Uiso 1 1 calc R
C12 C -0.02903(17) 0.3580(6) 0.4438(3) 0.0527(8) Uani 1 1 d .
H12A H -0.0254 0.5189 0.4307 0.079 Uiso 1 1 calc R
H12B H -0.0736 0.3160 0.4466 0.079 Uiso 1 1 calc R
H12C H -0.0083 0.2772 0.3825 0.079 Uiso 1 1 calc R
C13 C 0.25136(17) 0.3240(6) 0.5516(3) 0.0598(10) Uani 1 1 d .
H13 H 0.2602 0.4762 0.5360 0.072 Uiso 1 1 calc R
C14 C 0.20811(15) -0.0284(6) 0.5450(3) 0.0504(8) Uani 1 1 d .
H14 H 0.1828 -0.1521 0.5238 0.060 Uiso 1 1 calc R
C15 C -0.08163(16) 0.0495(6) 0.8010(3) 0.0515(8) Uani 1 1 d .
H15 H -0.0903 0.0868 0.8771 0.062 Uiso 1 1 calc R
C16 C -0.05464(14) -0.0554(5) 0.5826(3) 0.0420(7) Uani 1 1 d .
H16 H -0.0458 -0.0989 0.5075 0.050 Uiso 1 1 calc R
C17 C 0.09915(13) 0.1126(5) 0.7309(3) 0.0391(7) Uani 1 1 d .
H17 H 0.0756 -0.0152 0.7096 0.047 Uiso 1 1 calc R
C18 C 0.14562(14) 0.1232(6) 0.8184(3) 0.0468(8) Uani 1 1 d .
H18 H 0.1581 0.0030 0.8654 0.056 Uiso 1 1 calc R

loop_
_atom_site_aniso_label
_atom_site_aniso_U_11
_atom_site_aniso_U_22
_atom_site_aniso_U_33
_atom_site_aniso_U_23
_atom_site_aniso_U_13
_atom_site_aniso_U_12
Fe1 0.02354(17) 0.0395(2) 0.0387(2) -0.0055(3) 0.0010(2) -0.00081(14)
N1 0.0378(14) 0.0434(14) 0.0356(13) 0.0063(11) -0.0031(11) -0.0022(10)
C1 0.0488(16) 0.0397(15) 0.068(2) -0.0057(19) 0.004(2) -0.0081(12)
C2 0.0513(19) 0.063(2) 0.0422(18) -0.0037(16) 0.0133(16) 0.0065(16)
C3 0.0244(14) 0.0332(14) 0.0402(16) 0.0057(11) -0.0046(11) 0.0017(11)
C4 0.0236(11) 0.0356(13) 0.0433(19) 0.0000(14) 0.0042(14) 0.0008(9)
O1 0.0494(13) 0.0443(13) 0.0719(16) 0.0234(12) -0.0061(11) -0.0079(10)
N2 0.0509(17) 0.060(2) 0.062(2) 0.0086(16) 0.0078(15) -0.0085(15)
C6 0.0359(16) 0.0395(17) 0.0480(17) -0.0165(13) 0.0049(13) 0.0015(13)
C7 0.0315(16) 0.0443(19) 0.0444(19) -0.0084(14) 0.0001(14) 0.0008(13)
C8 0.0227(14) 0.088(3) 0.084(4) -0.026(2) 0.0114(16) -0.0020(15)
C9 0.0393(17) 0.075(2) 0.0368(17) -0.0203(16) -0.0039(14) 0.0017(17)
C10 0.0346(15) 0.0288(14) 0.0472(17) 0.0031(13) 0.0032(13) 0.0030(11)
C11 0.0418(17) 0.054(2) 0.079(3) -0.0046(17) 0.0072(16) 0.0188(15)
C12 0.059(2) 0.056(2) 0.0428(18) 0.0075(16) -0.0122(16) -0.0042(16)
C13 0.054(2) 0.050(2) 0.075(3) -0.0008(19) 0.038(2) -0.0082(16)
C14 0.0446(18) 0.0503(19) 0.056(2) -0.0213(16) 0.0122(15) 0.0018(15)
C15 0.0407(17) 0.071(2) 0.0426(18) 0.0030(17) 0.0079(15) -0.0045(16)
C16 0.0417(17) 0.0460(17) 0.0384(16) -0.0081(14) 0.0004(13) -0.0017(13)
C17 0.0269(14) 0.0464(17) 0.0439(17) 0.0039(14) 0.0048(12) -0.0004(13)
C18 0.0340(16) 0.070(2) 0.0365(16) 0.0115(15) 0.0023(13) 0.0056(15)

loop_
_atom_type_symbol
_atom_type_description
_atom_type_scat_dispersion_real
_atom_type_scat_dispersion_imag
_atom_type_scat_source
C C 0.0033 0.0016 'International Tables Vol C Tables 4.2.6.8 and 6.1.1.4'
H H 0.0000 0.0000 'International Tables Vol C Tables 4.2.6.8 and 6.1.1.4'
N N 0.0061 0.0033 'International Tables Vol C Tables 4.2.6.8 and 6.1.1.4'
O O 0.0106 0.0060 'International Tables Vol C Tables 4.2.6.8 and 6.1.1.4'
Fe Fe 0.3463 0.8444 'International Tables Vol C Tables 4.2.6.8 and 6.1.1.4'

loop_
_geom_angle_atom_site_label_1
_geom_angle_atom_site_label_2
_geom_angle_atom_site_label_3
_geom_angle
C8 Fe1 C17 156.84(15)
C8 Fe1 C14 67.54(14)
C17 Fe1 C14 106.51(13)
C8 Fe1 C11 40.55(15)
C17 Fe1 C11 120.50(14)
C14 Fe1 C11 40.03(14)
C8 Fe1 C13 40.24(16)
C17 Fe1 C13 160.39(16)
C14 Fe1 C13 67.76(14)
C11 Fe1 C13 68.02(15)
C8 Fe1 C18 122.16(15)
C17 Fe1 C18 40.59(12)
C14 Fe1 C18 122.43(15)
C11 Fe1 C18 106.58(15)
C13 Fe1 C18 158.40(16)
C8 Fe1 C4 160.77(14)
C17 Fe1 C4 41.40(12)
C14 Fe1 C4 122.35(13)
C11 Fe1 C4 157.19(13)
C13 Fe1 C4 124.47(16)
C18 Fe1 C4 68.67(13)
C8 Fe1 C6 124.39(14)
C17 Fe1 C6 69.13(13)
C14 Fe1 C6 159.18(13)
C11 Fe1 C6 159.85(14)
C13 Fe1 C6 109.16(14)
C18 Fe1 C6 68.29(14)
C4 Fe1 C6 41.03(11)
C8 Fe1 C2 67.60(16)
C17 Fe1 C2 123.31(14)
C14 Fe1 C2 40.35(14)
C11 Fe1 C2 67.77(15)
C13 Fe1 C2 40.31(15)
C18 Fe1 C2 158.99(15)
C4 Fe1 C2 108.23(15)
C6 Fe1 C2 123.91(14)
C8 Fe1 C9 108.59(14)
C17 Fe1 C9 68.37(13)
C14 Fe1 C9 158.76(16)
C11 Fe1 C9 123.38(14)
C13 Fe1 C9 123.77(16)
C18 Fe1 C9 40.41(15)
C4 Fe1 C9 68.33(13)
C6 Fe1 C9 40.27(14)
C2 Fe1 C9 159.54(16)
C10 N1 C3 125.5(2)
C10 N1 C12 117.6(2)
C3 N1 C12 116.3(2)
N2 C1 C16 125.0(3)
C13 C2 C14 107.7(3)
C13 C2 Fe1 69.7(2)
C14 C2 Fe1 69.51(18)
C7 C3 C16 118.6(3)
C7 C3 N1 121.5(3)
C16 C3 N1 119.8(3)
C6 C4 C17 107.3(3)
C6 C4 C10 121.9(3)
C17 C4 C10 130.8(3)
C6 C4 Fe1 69.49(15)
C17 C4 Fe1 69.01(15)
C10 C4 Fe1 123.5(2)
C1 N2 C15 115.5(3)
C9 C6 C4 108.0(3)
C9 C6 Fe1 70.18(18)
C4 C6 Fe1 69.48(16)
C3 C7 C15 118.0(3)
C13 C8 C11 108.5(3)
C13 C8 Fe1 70.14(18)
C11 C8 Fe1 69.97(18)
C6 C9 C18 108.6(3)
C6 C9 Fe1 69.55(18)
C18 C9 Fe1 69.47(18)
O1 C10 N1 120.3(3)
O1 C10 C4 121.3(3)
N1 C10 C4 118.4(2)
C14 C11 C8 107.4(3)
C14 C11 Fe1 69.86(18)
C8 C11 Fe1 69.48(19)
C8 C13 C2 107.8(3)
C8 C13 Fe1 69.6(2)
C2 C13 Fe1 70.03(19)
C11 C14 C2 108.7(3)
C11 C14 Fe1 70.11(19)
C2 C14 Fe1 70.14(19)
N2 C15 C7 124.6(3)
C1 C16 C3 118.1(3)
C18 C17 C4 107.6(3)
C18 C17 Fe1 69.99(18)
C4 C17 Fe1 69.59(15)
C9 C18 C17 108.5(3)
C9 C18 Fe1 70.12(18)
C17 C18 Fe1 69.41(17)

loop_
_geom_bond_atom_site_label_1
_geom_bond_atom_site_label_2
_geom_bond_distance
Fe1 C8 2.021(3)
Fe1 C17 2.021(3)
Fe1 C14 2.024(3)
Fe1 C11 2.027(3)
Fe1 C13 2.027(3)
Fe1 C18 2.029(3)
Fe1 C4 2.029(3)
Fe1 C6 2.029(3)
Fe1 C2 2.032(4)
Fe1 C9 2.037(3)
N1 C10 1.370(4)
N1 C3 1.421(4)
N1 C12 1.459(4)
C1 N2 1.319(6)
C1 C16 1.372(5)
C2 C13 1.399(5)
C2 C14 1.399(5)
C3 C7 1.366(4)
C3 C16 1.375(4)
C4 C6 1.422(4)
C4 C17 1.432(4)
C4 C10 1.480(5)
O1 C10 1.208(3)
N2 C15 1.322(5)
C6 C9 1.400(5)
C7 C15 1.384(5)
C8 C13 1.393(6)
C8 C11 1.403(5)
C9 C18 1.405(5)
C11 C14 1.387(5)
C17 C18 1.405(4)
